data_2021371
loop_
_publ_author_name
'Sharma, Anamika'
'Zamisa, Sizwe J.'
'Noki, Sikabwe'
'Almarhoon, Zainab'
'El-Faham, Ayman'
'de la Torre, Beatriz G.'
'Albericio, Fernando'

_publ_section_title
;
 Crystal structure, spectroscopic studies and theoretical studies of
 thiobarbituric acid derivatives: understanding the hydrogen-bonding
 patterns
;
_journal_coeditor_code FP3065
_journal_issue 12
_journal_name_full 'Acta Crystallographica Section C'
_journal_page_first
;
;
_journal_paper_doi 10.1107/S2053229618015516
_journal_volume 74
_journal_year 2018
_chemical_formula_iupac 'C10 H15 N3 O2 S'
_chemical_formula_moiety 'C10 H15 N3 O2 S'
_chemical_formula_sum 'C10 H15 N3 O2 S'
_chemical_formula_weight 241.31
_chemical_name_systematic 5-(1-Aminoethylidene)-1,3-diethyl-2-thioxodihydropyrimidine-4,6(1<i>H</i>,5<i>H</i>)-dione
_space_group_crystal_system monoclinic
_space_group_IT_number 14
_space_group_name_Hall '-P 2ybc'
_space_group_name_H-M_alt 'P 1 21/c 1'
_symmetry_space_group_name_Hall '-P 2ybc'
_symmetry_space_group_name_H-M 'P 1 21/c 1'
_atom_sites_solution_hydrogens geom
_audit_creation_method SHELXL-2014
_cell_angle_alpha 90
_cell_angle_beta 98.250(2)
_cell_angle_gamma 90
_cell_formula_units_Z 8
_cell_length_a 12.8983(4)
_cell_length_b 9.8458(3)
_cell_length_c 18.2217(6)
_cell_measurement_reflns_used 9096
_cell_measurement_temperature 100(2)
_cell_measurement_theta_max 28.4
_cell_measurement_theta_min 1.7
_cell_volume 2290.10(13)
_computing_cell_refinement
;
SAINT-Plus (Bruker, 2008)
;
_computing_data_collection
;
APEX2 (Bruker, 2008)
;
_computing_data_reduction
;
SAINT-Plus and XPREP (Bruker, 2008)
;
_computing_molecular_graphics
;
ORTEP-3 (Farrugia, 2012)
;
_computing_publication_material
;
WinGX (Farrugia, 2012)
;
_computing_structure_refinement
;
SHELXL2016 (Sheldrick, 2015b)
;
_computing_structure_solution
;
SHELXT (Sheldrick, 2015a)
;
_diffrn_ambient_temperature 100(2)
_diffrn_measured_fraction_theta_full 0.994
_diffrn_measured_fraction_theta_max 0.988
_diffrn_measurement_device_type 'Bruker APEXII CCD'
_diffrn_measurement_method '\f and \w scans'
_diffrn_radiation_monochromator graphite
_diffrn_radiation_source 'sealed tube'
_diffrn_radiation_type MoK\a
_diffrn_radiation_wavelength 0.71073
_diffrn_reflns_av_R_equivalents 0.0240
_diffrn_reflns_av_unetI/netI 0.0266
_diffrn_reflns_limit_h_max 16
_diffrn_reflns_limit_h_min -16
_diffrn_reflns_limit_k_max 12
_diffrn_reflns_limit_k_min -12
_diffrn_reflns_limit_l_max 22
_diffrn_reflns_limit_l_min -23
_diffrn_reflns_number 14727
_diffrn_reflns_theta_full 25.242
_diffrn_reflns_theta_max 27.156
_diffrn_reflns_theta_min 2.259
_exptl_absorpt_coefficient_mu 0.273
_exptl_absorpt_correction_T_max 0.985
_exptl_absorpt_correction_T_min 0.941
_exptl_absorpt_correction_type multi-scan
_exptl_absorpt_process_details
;
(SADABS; Bruker, 2012)
;
_exptl_crystal_colour colourless
_exptl_crystal_density_diffrn 1.400
_exptl_crystal_description block
_exptl_crystal_F_000 1024
_exptl_crystal_size_max 0.190
_exptl_crystal_size_mid 0.130
_exptl_crystal_size_min 0.090
_refine_diff_density_max 0.283
_refine_diff_density_min -0.266
_refine_ls_extinction_method none
_refine_ls_goodness_of_fit_ref 1.026
_refine_ls_hydrogen_treatment constr
_refine_ls_matrix_type full
_refine_ls_number_parameters 291
_refine_ls_number_reflns 5036
_refine_ls_number_restraints 3
_refine_ls_restrained_S_all 1.028
_refine_ls_R_factor_all 0.0399
_refine_ls_R_factor_gt 0.0326
_refine_ls_shift/su_max 0.004
_refine_ls_shift/su_mean 0.000
_refine_ls_structure_factor_coef Fsqd
_refine_ls_weighting_details 'w=1/[\s^2^(Fo^2^)+(0.0456P)^2^+0.8588P] where P=(Fo^2^+2Fc^2^)/3'
_refine_ls_weighting_scheme calc
_refine_ls_wR_factor_gt 0.0832
_refine_ls_wR_factor_ref 0.0879
_reflns_number_gt 4323
_reflns_number_total 5036
_reflns_threshold_expression 'I > 2\s(I)'
_cod_data_source_file fp3065sup1.cif
_cod_data_source_block A17
_cod_database_code 2021371
_shelx_space_group_comment
;
The symmetry employed for this shelxl refinement is uniquely defined
by the following loop, which should always be used as a source of
symmetry information in preference to the above space-group names.
They are only intended as comments.
;
_shelx_estimated_absorpt_t_min 0.950
_shelx_estimated_absorpt_t_max 0.976
_shelxl_version_number 2.014

loop_
_space_group_symop_operation_xyz
'x, y, z'
'-x, y+1/2, -z+1/2'
'-x, -y, -z'
'x, -y-1/2, z-1/2'

loop_
_atom_site_type_symbol
_atom_site_label
_atom_site_fract_x
_atom_site_fract_y
_atom_site_fract_z
_atom_site_U_iso_or_equiv
_atom_site_adp_type
_atom_site_calc_flag
_atom_site_occupancy
C C6 0.61243(11) 0.27480(14) 0.36078(8) 0.0203(3) Uani d 1
H H6A 0.6519 0.2775 0.3187 0.030 Uiso calc 1
H H6B 0.6093 0.3662 0.3816 0.030 Uiso calc 1
H H6C 0.5412 0.2422 0.3440 0.030 Uiso calc 1
C C7 0.66566(10) 0.18105(13) 0.41878(7) 0.0150(3) Uani d 1
C C10 0.68959(10) 0.07191(13) 0.54211(7) 0.0149(3) Uani d 1
C C4 0.72421(11) -0.01292(14) 0.66991(8) 0.0191(3) Uani d 1
H H4A 0.7107 0.0230 0.7184 0.023 Uiso calc 1
H H4B 0.7971 0.0108 0.6640 0.023 Uiso calc 1
C C5 0.71329(12) -0.16651(15) 0.67012(9) 0.0248(3) Uani d 1
H H5A 0.7629 -0.2047 0.7106 0.037 Uiso calc 1
H H5B 0.6417 -0.1909 0.6772 0.037 Uiso calc 1
H H5C 0.7282 -0.2031 0.6227 0.037 Uiso calc 1
C C3 0.55336(10) 0.09224(13) 0.62285(7) 0.0156(3) Uani d 1
C C9 0.53259(10) 0.21474(13) 0.50361(7) 0.0155(3) Uani d 1
C C2 0.38748(10) 0.20954(14) 0.57743(8) 0.0178(3) Uani d 1
H H2A 0.3550 0.1377 0.6046 0.021 Uiso calc 1
H H2B 0.3450 0.2196 0.5280 0.021 Uiso calc 1
C C1 0.38662(11) 0.34275(15) 0.61955(9) 0.0234(3) Uani d 1
H H1A 0.3143 0.3670 0.6246 0.035 Uiso calc 1
H H1B 0.4275 0.3326 0.6689 0.035 Uiso calc 1
H H1C 0.4175 0.4145 0.5923 0.035 Uiso calc 1
C C20 0.15999(10) 0.69458(13) 0.29638(7) 0.0147(3) Uani d 1
C C13 0.00875(10) 0.80458(13) 0.33995(8) 0.0164(3) Uani d 1
C C14 -0.00593(10) 0.80558(14) 0.47372(8) 0.0191(3) Uani d 1
H H14A -0.0333 0.8988 0.4643 0.023 Uiso calc 1
H H14B 0.0466 0.8081 0.5190 0.023 Uiso calc 1
C C15 -0.09521(11) 0.71255(17) 0.48682(9) 0.0278(3) Uani d 1
H H15A -0.1269 0.7459 0.5292 0.042 Uiso calc 1
H H15B -0.1481 0.7112 0.4425 0.042 Uiso calc 1
H H15C -0.0683 0.6204 0.4973 0.042 Uiso calc 1
C C17 0.27977(10) 0.55276(13) 0.38352(8) 0.0157(3) Uani d 1
C C16 0.34694(11) 0.51622(15) 0.32607(8) 0.0206(3) Uani d 1
H H16A 0.4017 0.4528 0.3474 0.031 Uiso calc 1
H H16B 0.3794 0.5985 0.3095 0.031 Uiso calc 1
H H16C 0.3037 0.4733 0.2837 0.031 Uiso calc 1
C C19 0.13125(10) 0.67181(13) 0.42765(7) 0.0149(3) Uani d 1
C C12 0.02386(11) 0.79835(15) 0.20565(8) 0.0209(3) Uani d 1
H H12A -0.0535 0.8050 0.1995 0.025 Uiso calc 1
H H12B 0.0422 0.7236 0.1735 0.025 Uiso calc 1
C C11 0.06788(13) 0.93049(16) 0.18012(9) 0.0276(3) Uani d 1
H H11A 0.0390 0.9473 0.1282 0.041 Uiso calc 1
H H11B 0.0486 1.0054 0.2109 0.041 Uiso calc 1
H H11C 0.1444 0.9240 0.1848 0.041 Uiso calc 1
C C8 0.62892(10) 0.15566(13) 0.48761(7) 0.0146(3) Uani d 1
N N2 0.65158(8) 0.05361(11) 0.61006(6) 0.0152(2) Uani d 1
N N3 0.49530(8) 0.16758(11) 0.56810(6) 0.0150(2) Uani d 1
N N1 0.74982(9) 0.12103(12) 0.40227(6) 0.0173(2) Uani d 1
H H1D 0.7846 0.0640 0.4339 0.021 Uiso calc 1
H H1E 0.7716 0.1377 0.3596 0.021 Uiso calc 1
N N5 0.06334(8) 0.76423(11) 0.28415(6) 0.0157(2) Uani d 1
N N6 0.04578(8) 0.76099(11) 0.41021(6) 0.0154(2) Uani d 1
C C18 0.19109(10) 0.64012(13) 0.36918(7) 0.0145(3) Uani d 1
N N4 0.30665(9) 0.49831(12) 0.44921(7) 0.0197(3) Uani d 1
H H4C 0.2697 0.5156 0.4852 0.024 Uiso calc 1
H H4D 0.3616 0.4445 0.4573 0.024 Uiso calc 1
O O1 0.47924(7) 0.29948(10) 0.46500(5) 0.0213(2) Uani d 1
O O2 0.77401(7) 0.01732(10) 0.53471(5) 0.0197(2) Uani d 1
O O3 0.20935(7) 0.68444(10) 0.24372(5) 0.0187(2) Uani d 1
O O4 0.15024(7) 0.62872(10) 0.49193(5) 0.0192(2) Uani d 1
S S1 0.50759(3) 0.05125(4) 0.70094(2) 0.02191(10) Uani d 1
S S2 -0.09755(3) 0.90311(4) 0.32209(2) 0.02713(11) Uani d 1

loop_
_atom_site_aniso_label
_atom_site_aniso_U_11
_atom_site_aniso_U_22
_atom_site_aniso_U_33
_atom_site_aniso_U_12
_atom_site_aniso_U_13
_atom_site_aniso_U_23
C6 0.0229(7) 0.0194(7) 0.0191(7) 0.0044(6) 0.0048(5) 0.0033(5)
C7 0.0151(6) 0.0133(6) 0.0162(6) -0.0016(5) 0.0008(5) -0.0027(5)
C10 0.0147(6) 0.0127(6) 0.0168(7) -0.0016(5) 0.0009(5) -0.0017(5)
C4 0.0177(7) 0.0214(7) 0.0165(7) 0.0002(5) -0.0030(5) 0.0030(5)
C5 0.0236(7) 0.0215(7) 0.0280(8) 0.0024(6) -0.0004(6) 0.0059(6)
C3 0.0176(6) 0.0138(6) 0.0151(6) -0.0024(5) 0.0014(5) -0.0035(5)
C9 0.0154(6) 0.0152(6) 0.0155(6) -0.0002(5) 0.0010(5) -0.0030(5)
C2 0.0128(6) 0.0205(7) 0.0203(7) 0.0007(5) 0.0031(5) -0.0041(5)
C1 0.0180(7) 0.0243(7) 0.0278(8) 0.0030(6) 0.0028(6) -0.0085(6)
C20 0.0137(6) 0.0114(6) 0.0186(6) -0.0022(5) 0.0014(5) -0.0028(5)
C13 0.0145(6) 0.0131(6) 0.0209(7) 0.0002(5) 0.0005(5) -0.0020(5)
C14 0.0174(6) 0.0205(7) 0.0202(7) 0.0027(5) 0.0050(5) -0.0058(5)
C15 0.0203(7) 0.0337(8) 0.0313(8) -0.0015(6) 0.0098(6) -0.0033(7)
C17 0.0139(6) 0.0129(6) 0.0201(7) -0.0017(5) 0.0013(5) -0.0022(5)
C16 0.0170(7) 0.0216(7) 0.0238(8) 0.0052(5) 0.0050(5) -0.0003(6)
C19 0.0126(6) 0.0129(6) 0.0190(7) -0.0012(5) 0.0012(5) -0.0012(5)
C12 0.0205(7) 0.0234(7) 0.0171(7) 0.0026(6) -0.0032(5) -0.0001(6)
C11 0.0313(8) 0.0261(8) 0.0238(8) 0.0019(6) -0.0017(6) 0.0066(6)
C8 0.0143(6) 0.0135(6) 0.0159(6) 0.0002(5) 0.0019(5) -0.0011(5)
N2 0.0148(5) 0.0154(5) 0.0146(6) 0.0007(4) 0.0000(4) 0.0010(4)
N3 0.0134(5) 0.0153(5) 0.0165(6) 0.0008(4) 0.0028(4) -0.0019(4)
N1 0.0169(6) 0.0184(6) 0.0171(6) 0.0029(4) 0.0046(4) 0.0009(5)
N5 0.0153(5) 0.0150(5) 0.0163(6) 0.0016(4) 0.0001(4) 0.0001(4)
N6 0.0133(5) 0.0144(5) 0.0184(6) 0.0015(4) 0.0021(4) -0.0029(4)
C18 0.0132(6) 0.0131(6) 0.0171(6) -0.0004(5) 0.0022(5) -0.0018(5)
N4 0.0169(6) 0.0214(6) 0.0205(6) 0.0064(5) 0.0020(5) 0.0019(5)
O1 0.0192(5) 0.0241(5) 0.0209(5) 0.0093(4) 0.0035(4) 0.0046(4)
O2 0.0156(4) 0.0216(5) 0.0217(5) 0.0056(4) 0.0023(4) 0.0026(4)
O3 0.0189(5) 0.0208(5) 0.0171(5) 0.0006(4) 0.0050(4) 0.0005(4)
O4 0.0193(5) 0.0221(5) 0.0165(5) 0.0034(4) 0.0036(4) 0.0019(4)
S1 0.02434(19) 0.02587(19) 0.01656(18) -0.00022(14) 0.00644(14) 0.00183(14)
S2 0.02287(19) 0.0292(2) 0.0281(2) 0.01446(15) -0.00076(15) -0.00179(16)

loop_
_atom_type_symbol
_atom_type_description
_atom_type_scat_dispersion_real
_atom_type_scat_dispersion_imag
_atom_type_scat_source
C C 0.0033 0.0016 'International Tables Vol C Tables 4.2.6.8 and 6.1.1.4'
H H 0.0000 0.0000 'International Tables Vol C Tables 4.2.6.8 and 6.1.1.4'
N N 0.0061 0.0033 'International Tables Vol C Tables 4.2.6.8 and 6.1.1.4'
O O 0.0106 0.0060 'International Tables Vol C Tables 4.2.6.8 and 6.1.1.4'
S S 0.1246 0.1234 'International Tables Vol C Tables 4.2.6.8 and 6.1.1.4'

loop_
_geom_angle_atom_site_label_1
_geom_angle_atom_site_label_2
_geom_angle_atom_site_label_3
_geom_angle
C7 C6 H6A 109.5
C7 C6 H6B 109.5
H6A C6 H6B 109.5
C7 C6 H6C 109.5
H6A C6 H6C 109.5
H6B C6 H6C 109.5
N1 C7 C8 120.98(12)
N1 C7 C6 115.39(12)
C8 C7 C6 123.62(12)
O2 C10 N2 117.57(12)
O2 C10 C8 125.10(12)
N2 C10 C8 117.30(11)
N2 C4 C5 113.10(11)
N2 C4 H4A 109.0
C5 C4 H4A 109.0
N2 C4 H4B 109.0
C5 C4 H4B 109.0
H4A C4 H4B 107.8
C4 C5 H5A 109.5
C4 C5 H5B 109.5
H5A C5 H5B 109.5
C4 C5 H5C 109.5
H5A C5 H5C 109.5
H5B C5 H5C 109.5
N2 C3 N3 116.45(11)
N2 C3 S1 121.73(10)
N3 C3 S1 121.81(10)
O1 C9 N3 117.90(12)
O1 C9 C8 125.76(13)
N3 C9 C8 116.31(11)
N3 C2 C1 111.89(11)
N3 C2 H2A 109.2
C1 C2 H2A 109.2
N3 C2 H2B 109.2
C1 C2 H2B 109.2
H2A C2 H2B 107.9
C2 C1 H1A 109.5
C2 C1 H1B 109.5
H1A C1 H1B 109.5
C2 C1 H1C 109.5
H1A C1 H1C 109.5
H1B C1 H1C 109.5
O3 C20 N5 117.43(12)
O3 C20 C18 125.76(12)
N5 C20 C18 116.81(11)
N6 C13 N5 116.97(11)
N6 C13 S2 121.99(10)
N5 C13 S2 121.04(10)
N6 C14 C15 112.37(11)
N6 C14 H14A 109.1
C15 C14 H14A 109.1
N6 C14 H14B 109.1
C15 C14 H14B 109.1
H14A C14 H14B 107.9
C14 C15 H15A 109.5
C14 C15 H15B 109.5
H15A C15 H15B 109.5
C14 C15 H15C 109.5
H15A C15 H15C 109.5
H15B C15 H15C 109.5
N4 C17 C18 120.92(12)
N4 C17 C16 115.89(12)
C18 C17 C16 123.19(12)
C17 C16 H16A 109.5
C17 C16 H16B 109.5
H16A C16 H16B 109.5
C17 C16 H16C 109.5
H16A C16 H16C 109.5
H16B C16 H16C 109.5
O4 C19 N6 118.00(12)
O4 C19 C18 124.98(12)
N6 C19 C18 117.01(11)
N5 C12 C11 113.38(12)
N5 C12 H12A 108.9
C11 C12 H12A 108.9
N5 C12 H12B 108.9
C11 C12 H12B 108.9
H12A C12 H12B 107.7
C12 C11 H11A 109.5
C12 C11 H11B 109.5
H11A C11 H11B 109.5
C12 C11 H11C 109.5
H11A C11 H11C 109.5
H11B C11 H11C 109.5
C7 C8 C10 119.54(11)
C7 C8 C9 120.88(12)
C10 C8 C9 119.57(12)
C3 N2 C10 124.04(11)
C3 N2 C4 119.84(11)
C10 N2 C4 116.12(11)
C3 N3 C9 124.50(11)
C3 N3 C2 119.26(11)
C9 N3 C2 116.17(11)
C7 N1 H1D 120.0
C7 N1 H1E 120.0
H1D N1 H1E 120.0
C13 N5 C20 123.88(11)
C13 N5 C12 120.33(11)
C20 N5 C12 115.74(11)
C13 N6 C19 124.23(11)
C13 N6 C14 120.08(11)
C19 N6 C14 115.67(11)
C17 C18 C20 120.40(12)
C17 C18 C19 119.85(12)
C20 C18 C19 119.74(11)
C17 N4 H4C 120.0
C17 N4 H4D 120.0
H4C N4 H4D 120.0

loop_
_geom_bond_atom_site_label_1
_geom_bond_atom_site_label_2
_geom_bond_distance
C6 C7 1.4940(18)
C6 H6A 0.9800
C6 H6B 0.9800
C6 H6C 0.9800
C7 N1 1.3083(17)
C7 C8 1.4251(18)
C10 O2 1.2390(16)
C10 N2 1.4071(17)
C10 C8 1.4337(18)
C4 N2 1.4842(17)
C4 C5 1.519(2)
C4 H4A 0.9900
C4 H4B 0.9900
C5 H5A 0.9800
C5 H5B 0.9800
C5 H5C 0.9800
C3 N2 1.3743(17)
C3 N3 1.3754(18)
C3 S1 1.6667(14)
C9 O1 1.2352(16)
C9 N3 1.4107(17)
C9 C8 1.4390(18)
C2 N3 1.4838(16)
C2 C1 1.5204(19)
C2 H2A 0.9900
C2 H2B 0.9900
C1 H1A 0.9800
C1 H1B 0.9800
C1 H1C 0.9800
C20 O3 1.2294(16)
C20 N5 1.4123(16)
C20 C18 1.4338(19)
C13 N6 1.3695(18)
C13 N5 1.3758(17)
C13 S2 1.6729(13)
C14 N6 1.4828(16)
C14 C15 1.517(2)
C14 H14A 0.9900
C14 H14B 0.9900
C15 H15A 0.9800
C15 H15B 0.9800
C15 H15C 0.9800
C17 N4 1.3120(18)
C17 C18 1.4250(18)
C17 C16 1.4953(18)
C16 H16A 0.9800
C16 H16B 0.9800
C16 H16C 0.9800
C19 O4 1.2367(16)
C19 N6 1.4095(16)
C19 C18 1.4367(17)
C12 N5 1.4864(17)
C12 C11 1.519(2)
C12 H12A 0.9900
C12 H12B 0.9900
C11 H11A 0.9800
C11 H11B 0.9800
C11 H11C 0.9800
N1 H1D 0.8800
N1 H1E 0.8800
N4 H4C 0.8800
N4 H4D 0.8800

loop_
_geom_hbond_atom_site_label_D
_geom_hbond_atom_site_label_H
_geom_hbond_atom_site_label_A
_geom_hbond_site_symmetry_A
_geom_hbond_distance_DH
_geom_hbond_distance_HA
_geom_hbond_distance_DA
_geom_hbond_angle_DHA
C6 H6A O3 2_645 0.98 2.43 3.3103(17) 149
N1 H1D O2 . 0.88 1.92 2.5977(15) 133
N1 H1E O3 2_645 0.88 1.99 2.8540(15) 168
N4 H4C O4 . 0.88 1.92 2.6029(15) 133
N4 H4D O1 . 0.88 2.07 2.9473(15) 172

loop_
_geom_torsion_atom_site_label_1
_geom_torsion_atom_site_label_2
_geom_torsion_atom_site_label_3
_geom_torsion_atom_site_label_4
_geom_torsion
N1 C7 C8 C10 5.16(19)
C6 C7 C8 C10 -175.35(12)
N1 C7 C8 C9 -175.84(12)
C6 C7 C8 C9 3.6(2)
O2 C10 C8 C7 -0.1(2)
N2 C10 C8 C7 177.99(11)
O2 C10 C8 C9 -179.13(12)
N2 C10 C8 C9 -1.02(18)
O1 C9 C8 C7 -7.1(2)
N3 C9 C8 C7 170.88(11)
O1 C9 C8 C10 171.89(13)
N3 C9 C8 C10 -10.12(18)
N3 C3 N2 C10 -8.11(18)
S1 C3 N2 C10 172.50(10)
N3 C3 N2 C4 172.44(11)
S1 C3 N2 C4 -6.95(17)
O2 C10 N2 C3 -170.97(12)
C8 C10 N2 C3 10.78(19)
O2 C10 N2 C4 8.51(17)
C8 C10 N2 C4 -169.74(11)
C5 C4 N2 C3 89.41(15)
C5 C4 N2 C10 -90.08(14)
N2 C3 N3 C9 -4.72(18)
S1 C3 N3 C9 174.67(10)
N2 C3 N3 C2 178.38(11)
S1 C3 N3 C2 -2.23(17)
O1 C9 N3 C3 -168.30(12)
C8 C9 N3 C3 13.55(18)
O1 C9 N3 C2 8.69(17)
C8 C9 N3 C2 -169.46(11)
C1 C2 N3 C3 87.13(15)
C1 C2 N3 C9 -90.02(14)
N6 C13 N5 C20 -7.27(18)
S2 C13 N5 C20 172.41(10)
N6 C13 N5 C12 175.36(11)
S2 C13 N5 C12 -4.96(17)
O3 C20 N5 C13 -167.99(12)
C18 C20 N5 C13 12.88(18)
O3 C20 N5 C12 9.49(17)
C18 C20 N5 C12 -169.64(11)
C11 C12 N5 C13 92.32(15)
C11 C12 N5 C20 -85.25(15)
N5 C13 N6 C19 -4.06(18)
S2 C13 N6 C19 176.25(10)
N5 C13 N6 C14 177.13(11)
S2 C13 N6 C14 -2.55(17)
O4 C19 N6 C13 -172.51(12)
C18 C19 N6 C13 8.68(18)
O4 C19 N6 C14 6.34(17)
C18 C19 N6 C14 -172.46(11)
C15 C14 N6 C13 88.19(15)
C15 C14 N6 C19 -90.71(14)
N4 C17 C18 C20 -177.45(12)
C16 C17 C18 C20 2.01(19)
N4 C17 C18 C19 1.37(19)
C16 C17 C18 C19 -179.17(12)
O3 C20 C18 C17 -7.7(2)
N5 C20 C18 C17 171.32(11)
O3 C20 C18 C19 173.46(12)
N5 C20 C18 C19 -7.50(18)
O4 C19 C18 C17 0.0(2)
N6 C19 C18 C17 178.75(11)
O4 C19 C18 C20 178.86(12)
N6 C19 C18 C20 -2.43(18)

_cod_database_fobs_code 2021371
